data_7005738
loop_
_publ_author_name
'J\'er\^ome Vergnaud'
'Tahra Ayed'
'Khansaa Hussein'
'Laure Vendier'
'Mary Grellier'
'Ghenwa Bouhadir'
'Jean-Claude Barthelat'
'Sylviane Sabo-Etienne'
'Didier Bourissou'

_publ_section_title
;
 Synthesis, structure and coordination of the ambiphilic ligand
 (2-picolyl)BCy2
;
_journal_issue 23
_journal_name_full 'Dalton Transactions'
_journal_page_first 2370
_journal_paper_doi 10.1039/b704993p
_journal_year 2007
_chemical_compound_source 'synthesis as described'
_chemical_formula_moiety 'C36 H56 B2 N2'
_chemical_formula_sum 'C36 H56 B2 N2'
_chemical_formula_weight 538.45
_chemical_name_systematic
;
?
;
_space_group_IT_number 14
_symmetry_cell_setting monoclinic
_symmetry_Int_Tables_number 14
_symmetry_space_group_name_Hall '-P 2yn'
_symmetry_space_group_name_H-M 'P 1 21/n 1'
_atom_sites_solution_hydrogens geom
_atom_sites_solution_primary direct
_atom_sites_solution_secondary difmap
_cell_angle_alpha 90
_cell_angle_beta 97.2812(44)
_cell_angle_gamma 90
_cell_formula_units_Z 4
_cell_length_a 14.2973(8)
_cell_length_b 10.1773(5)
_cell_length_c 21.9682(11)
_cell_measurement_reflns_used 5889
_cell_measurement_temperature 100
_cell_measurement_theta_max 32.0287
_cell_measurement_theta_min 2.8901
_cell_measurement_wavelength 0.71073
_cell_volume 3170.8(3)
_computing_molecular_graphics 'Ortep-3 for Windows (Farrugia, 1997)'
_computing_publication_material 'WinGX publication routines (Farrugia, 1999)'
_computing_structure_refinement 'SHELXL-97 (Sheldrick, 1997)'
_computing_structure_solution 'SIR92 (Giacovazzo et al, 1993)'
_diffrn_ambient_temperature 100
_diffrn_measured_fraction_theta_full 0.997
_diffrn_measured_fraction_theta_max 0.997
_diffrn_measurement_device_type 'Oxford-Diffraction XCALIBUR'
_diffrn_measurement_method \w-\f
_diffrn_radiation_monochromator graphite
_diffrn_radiation_source 'fine-focus sealed tube'
_diffrn_radiation_type MoK\a
_diffrn_reflns_av_R_equivalents 0.0548
_diffrn_reflns_av_unetI/netI 0.0483
_diffrn_reflns_limit_h_max 13
_diffrn_reflns_limit_h_min -17
_diffrn_reflns_limit_k_max 11
_diffrn_reflns_limit_k_min -12
_diffrn_reflns_limit_l_max 25
_diffrn_reflns_limit_l_min -26
_diffrn_reflns_number 19717
_diffrn_reflns_theta_full 25.03
_diffrn_reflns_theta_max 25.03
_diffrn_reflns_theta_min 3.31
_diffrn_standards_decay_% 0
_diffrn_standards_interval_count 0
_diffrn_standards_interval_time 0
_diffrn_standards_number 0
_exptl_absorpt_coefficient_mu 0.063
_exptl_absorpt_correction_T_max 0.991
_exptl_absorpt_correction_T_min 0.983
_exptl_absorpt_correction_type multi-scan
_exptl_absorpt_process_details
;
[c.f. r.h. blessing, acta cryst. (1995), a51, 33-38]
;
_exptl_crystal_colour colourless
_exptl_crystal_density_diffrn 1.128
_exptl_crystal_density_method 'not measured'
_exptl_crystal_description block
_exptl_crystal_F_000 1184
_exptl_crystal_size_max 0.42
_exptl_crystal_size_mid 0.36
_exptl_crystal_size_min 0.15
_refine_diff_density_max 0.254
_refine_diff_density_min -0.316
_refine_diff_density_rms 0.046
_refine_ls_extinction_method none
_refine_ls_goodness_of_fit_ref 1.084
_refine_ls_hydrogen_treatment constr
_refine_ls_matrix_type full
_refine_ls_number_parameters 388
_refine_ls_number_reflns 5572
_refine_ls_number_restraints 0
_refine_ls_restrained_S_all 1.084
_refine_ls_R_factor_all 0.0843
_refine_ls_R_factor_gt 0.061
_refine_ls_shift/su_max 0
_refine_ls_shift/su_mean 0
_refine_ls_structure_factor_coef Fsqd
_refine_ls_weighting_details 'calc w=1/[\s^2^(Fo^2^)+(0.0607P)^2^+1.6246P] where P=(Fo^2^+2Fc^2^)/3'
_refine_ls_weighting_scheme calc
_refine_ls_wR_factor_gt 0.1342
_refine_ls_wR_factor_ref 0.1453
_reflns_number_gt 4250
_reflns_number_total 5572
_reflns_threshold_expression >2\s(I)
_cod_data_source_file b704993p.txt
_cod_data_source_block 2
_cod_original_sg_symbol_H-M 'P 21/n'
_cod_database_code 7005738

loop_
_symmetry_equiv_pos_as_xyz
'x, y, z'
'-x+1/2, y+1/2, -z+1/2'
'-x, -y, -z'
'x-1/2, -y-1/2, z-1/2'

loop_
_atom_site_label
_atom_site_type_symbol
_atom_site_fract_x
_atom_site_fract_y
_atom_site_fract_z
_atom_site_U_iso_or_equiv
_atom_site_adp_type
_atom_site_occupancy
_atom_site_symmetry_multiplicity
_atom_site_calc_flag
_atom_site_refinement_flags
_atom_site_disorder_assembly
_atom_site_disorder_group
C1 C 0.42621(15) 0.1138(2) 0.88156(10) 0.0222(5) Uani 1 1 d . . .
H1 H 0.4678 0.1014 0.9172 0.027 Uiso 1 1 calc R . .
C2 C 0.35088(15) 0.1956(2) 0.88458(10) 0.0257(5) Uani 1 1 d . . .
H2 H 0.3424 0.2382 0.9209 0.031 Uiso 1 1 calc R . .
C3 C 0.28770(15) 0.2131(2) 0.83209(10) 0.0259(5) Uani 1 1 d . . .
H3 H 0.2358 0.2682 0.8321 0.031 Uiso 1 1 calc R . .
C4 C 0.30386(14) 0.1469(2) 0.77998(10) 0.0222(5) Uani 1 1 d . . .
H4 H 0.2613 0.1567 0.7446 0.027 Uiso 1 1 calc R . .
C5 C 0.38243(14) 0.0651(2) 0.77825(9) 0.0173(4) Uani 1 1 d . . .
C6 C 0.39478(14) 0.0017(2) 0.71881(9) 0.0181(4) Uani 1 1 d . . .
H6A H 0.3326 -0.0077 0.6958 0.022 Uiso 1 1 calc R . .
H6B H 0.4186 -0.0863 0.7279 0.022 Uiso 1 1 calc R . .
C7A C 0.62364(14) 0.0238(2) 0.88372(9) 0.0203(5) Uani 0.69 1 d P A 1
H7A H 0.6784 -0.0277 0.8751 0.024 Uiso 0.69 1 calc PR A 1
C8A C 0.64671(15) 0.1627(2) 0.86150(10) 0.0224(5) Uani 0.69 1 d P A 1
H8A1 H 0.6413 0.1631 0.817 0.027 Uiso 0.69 1 calc PR A 1
H8A2 H 0.6011 0.2247 0.8738 0.027 Uiso 0.69 1 calc PR A 1
C9A C 0.7441(3) 0.2062(4) 0.88720(17) 0.0284(9) Uani 0.69 1 d P A 1
H9A1 H 0.7553 0.2945 0.8732 0.034 Uiso 0.69 1 calc PR A 1
H9A2 H 0.7904 0.1482 0.8726 0.034 Uiso 0.69 1 calc PR A 1
C10A C 0.7551(2) 0.2036(4) 0.95804(15) 0.0312(7) Uani 0.69 1 d P A 1
H10A H 0.8193 0.2269 0.9741 0.037 Uiso 0.69 1 calc PR A 1
H10B H 0.7132 0.2681 0.9726 0.037 Uiso 0.69 1 calc PR A 1
C11A C 0.7322(2) 0.0682(4) 0.98121(15) 0.0307(7) Uani 0.69 1 d P A 1
H11A H 0.7359 0.0701 1.0256 0.037 Uiso 0.69 1 calc PR A 1
H11B H 0.7784 0.0055 0.9703 0.037 Uiso 0.69 1 calc PR A 1
C12A C 0.6337(2) 0.0239(3) 0.95384(13) 0.0232(6) Uani 0.69 1 d P A 1
H12A H 0.5871 0.0825 0.9675 0.028 Uiso 0.69 1 calc PR A 1
H12B H 0.6219 -0.0638 0.9684 0.028 Uiso 0.69 1 calc PR A 1
C7B C 0.62364(14) 0.0238(2) 0.88372(9) 0.0203(5) Uani 0.31 1 d P A 2
H7B H 0.5993 0.0412 0.9227 0.024 Uiso 0.31 1 calc PR A 2
C8B C 0.64671(15) 0.1627(2) 0.86150(10) 0.0224(5) Uani 0.31 1 d P A 2
H8B1 H 0.589 0.2138 0.8555 0.027 Uiso 0.31 1 calc PR A 2
H8B2 H 0.6701 0.1553 0.8221 0.027 Uiso 0.31 1 calc PR A 2
C9B C 0.7235(7) 0.2406(10) 0.9082(4) 0.0284(9) Uani 0.31 1 d P A 2
H9B1 H 0.7408 0.3211 0.8888 0.034 Uiso 0.31 1 calc PR A 2
H9B2 H 0.6953 0.2646 0.9445 0.034 Uiso 0.31 1 calc PR A 2
C10B C 0.8087(5) 0.1634(8) 0.9267(4) 0.0312(7) Uani 0.31 1 d P A 2
H10C H 0.8487 0.2109 0.9582 0.037 Uiso 0.31 1 calc PR A 2
H10D H 0.8432 0.1535 0.8917 0.037 Uiso 0.31 1 calc PR A 2
C11B C 0.7881(5) 0.0271(8) 0.9511(3) 0.0307(7) Uani 0.31 1 d P A 2
H11C H 0.7617 0.0359 0.9895 0.037 Uiso 0.31 1 calc PR A 2
H11D H 0.8463 -0.0225 0.959 0.037 Uiso 0.31 1 calc PR A 2
C12B C 0.7180(5) -0.0469(7) 0.9042(3) 0.0232(6) Uani 0.31 1 d P A 2
H12C H 0.7043 -0.1312 0.9217 0.028 Uiso 0.31 1 calc PR A 2
H12D H 0.7486 -0.0643 0.868 0.028 Uiso 0.31 1 calc PR A 2
C13A C 0.49212(16) -0.1751(2) 0.87966(10) 0.0262(5) Uani 0.73 1 d P A 1
H13A H 0.4769 -0.1369 0.9182 0.031 Uiso 0.73 1 calc PR A 1
C14A C 0.3952(3) -0.2317(6) 0.8469(3) 0.0217(10) Uani 0.73 1 d P A 1
H14A H 0.3512 -0.1599 0.8375 0.026 Uiso 0.73 1 calc PR A 1
H14B H 0.4057 -0.2727 0.8085 0.026 Uiso 0.73 1 calc PR A 1
C15A C 0.3521(2) -0.3320(3) 0.88661(14) 0.0289(7) Uani 0.73 1 d P A 1
H15A H 0.3321 -0.2877 0.9219 0.035 Uiso 0.73 1 calc PR A 1
H15B H 0.2967 -0.3702 0.8632 0.035 Uiso 0.73 1 calc PR A 1
C16A C 0.4205(2) -0.4408(3) 0.90869(15) 0.0312(7) Uani 0.73 1 d P A 1
H16A H 0.4322 -0.4948 0.874 0.037 Uiso 0.73 1 calc PR A 1
H16B H 0.3925 -0.4962 0.9375 0.037 Uiso 0.73 1 calc PR A 1
C17A C 0.5137(2) -0.3863(3) 0.93970(14) 0.0270(7) Uani 0.73 1 d P A 1
H17A H 0.558 -0.4579 0.9491 0.032 Uiso 0.73 1 calc PR A 1
H17B H 0.5038 -0.3445 0.978 0.032 Uiso 0.73 1 calc PR A 1
C18A C 0.5555(2) -0.2862(3) 0.89847(13) 0.0213(6) Uani 0.73 1 d P A 1
H18A H 0.6138 -0.2521 0.9201 0.026 Uiso 0.73 1 calc PR A 1
H18B H 0.5708 -0.3308 0.862 0.026 Uiso 0.73 1 calc PR A 1
C13B C 0.49212(16) -0.1751(2) 0.87966(10) 0.0262(5) Uani 0.27 1 d P A 2
H13B H 0.5448 -0.2358 0.8774 0.031 Uiso 0.27 1 calc PR A 2
C14B C 0.4214(11) -0.2540(18) 0.8458(9) 0.0217(10) Uani 0.27 1 d P A 2
H14C H 0.4408 -0.272 0.8059 0.026 Uiso 0.27 1 calc PR A 2
H14D H 0.3636 -0.2032 0.839 0.026 Uiso 0.27 1 calc PR A 2
C15B C 0.3993(7) -0.3858(10) 0.8752(4) 0.0289(7) Uani 0.27 1 d P A 2
H15C H 0.3406 -0.4207 0.8545 0.035 Uiso 0.27 1 calc PR A 2
H15D H 0.449 -0.4484 0.8704 0.035 Uiso 0.27 1 calc PR A 2
C16B C 0.3913(6) -0.3680(9) 0.9423(4) 0.0312(7) Uani 0.27 1 d P A 2
H16C H 0.3821 -0.4531 0.9606 0.037 Uiso 0.27 1 calc PR A 2
H16D H 0.3365 -0.3144 0.9468 0.037 Uiso 0.27 1 calc PR A 2
C17B C 0.4778(6) -0.3037(8) 0.9764(4) 0.0270(7) Uani 0.27 1 d P A 2
H17C H 0.5317 -0.3615 0.9758 0.032 Uiso 0.27 1 calc PR A 2
H17D H 0.4682 -0.2897 1.0188 0.032 Uiso 0.27 1 calc PR A 2
C18B C 0.4980(6) -0.1723(8) 0.9471(3) 0.0213(6) Uani 0.27 1 d P A 2
H18C H 0.4535 -0.1077 0.9586 0.026 Uiso 0.27 1 calc PR A 2
H18D H 0.5607 -0.1436 0.9638 0.026 Uiso 0.27 1 calc PR A 2
C19 C 0.57195(15) -0.1126(2) 0.77982(9) 0.0204(5) Uani 1 1 d . A .
H19A H 0.6125 -0.1868 0.7923 0.025 Uiso 1 1 calc R . .
H19B H 0.517 -0.1477 0.7546 0.025 Uiso 1 1 calc R . .
C20 C 0.62317(14) -0.0297(2) 0.73909(9) 0.0189(5) Uani 1 1 d . . .
C21 C 0.72177(15) -0.0366(2) 0.74575(10) 0.0274(5) Uani 1 1 d . . .
H21 H 0.7524 -0.0924 0.7753 0.033 Uiso 1 1 calc R . .
C22 C 0.77442(15) 0.0359(2) 0.71028(11) 0.0314(6) Uani 1 1 d . . .
H22 H 0.8399 0.0314 0.716 0.038 Uiso 1 1 calc R . .
C23 C 0.72757(15) 0.1164(2) 0.66553(10) 0.0253(5) Uani 1 1 d . . .
H23 H 0.7608 0.1666 0.6401 0.03 Uiso 1 1 calc R . .
C24 C 0.63183(14) 0.1203(2) 0.65968(9) 0.0204(5) Uani 1 1 d . . .
H24 H 0.6009 0.174 0.6293 0.025 Uiso 1 1 calc R . .
C25 C 0.44077(14) 0.2311(2) 0.67149(9) 0.0184(5) Uani 1 1 d . . .
H25 H 0.3742 0.2355 0.6778 0.022 Uiso 1 1 calc R . .
C26 C 0.49157(14) 0.3086(2) 0.72622(9) 0.0198(5) Uani 1 1 d . . .
H26A H 0.4886 0.2588 0.7636 0.024 Uiso 1 1 calc R . .
H26B H 0.5575 0.3183 0.7208 0.024 Uiso 1 1 calc R . .
C27 C 0.44899(16) 0.4443(2) 0.73326(10) 0.0257(5) Uani 1 1 d . . .
H27A H 0.3849 0.4349 0.7427 0.031 Uiso 1 1 calc R . .
H27B H 0.4851 0.4901 0.7672 0.031 Uiso 1 1 calc R . .
C28 C 0.44883(17) 0.5250(2) 0.67485(11) 0.0318(6) Uani 1 1 d . . .
H28A H 0.416 0.6072 0.6791 0.038 Uiso 1 1 calc R . .
H28B H 0.5132 0.5454 0.6687 0.038 Uiso 1 1 calc R . .
C29 C 0.40093(17) 0.4505(2) 0.61937(11) 0.0314(6) Uani 1 1 d . . .
H29A H 0.4059 0.5011 0.5825 0.038 Uiso 1 1 calc R . .
H29B H 0.3345 0.44 0.6232 0.038 Uiso 1 1 calc R . .
C30 C 0.44547(16) 0.3148(2) 0.61330(10) 0.0260(5) Uani 1 1 d . . .
H30A H 0.5108 0.3253 0.6065 0.031 Uiso 1 1 calc R . .
H30B H 0.4125 0.2696 0.578 0.031 Uiso 1 1 calc R . .
C31 C 0.44718(14) -0.0026(2) 0.60531(9) 0.0175(4) Uani 1 1 d . . .
H31 H 0.4852 0.0452 0.5785 0.021 Uiso 1 1 calc R . .
C32 C 0.34493(14) 0.0019(2) 0.57402(9) 0.0212(5) Uani 1 1 d . . .
H32A H 0.3048 -0.0425 0.6 0.025 Uiso 1 1 calc R . .
H32B H 0.3247 0.0928 0.5701 0.025 Uiso 1 1 calc R . .
C33 C 0.33159(16) -0.0621(2) 0.51052(10) 0.0271(5) Uani 1 1 d . . .
H33A H 0.2654 -0.0597 0.494 0.033 Uiso 1 1 calc R . .
H33B H 0.3666 -0.0129 0.4831 0.033 Uiso 1 1 calc R . .
C34 C 0.36564(16) -0.2038(2) 0.51400(10) 0.0296(6) Uani 1 1 d . . .
H34A H 0.326 -0.2552 0.5378 0.035 Uiso 1 1 calc R . .
H34B H 0.3604 -0.2406 0.473 0.035 Uiso 1 1 calc R . .
C35 C 0.46730(16) -0.2120(2) 0.54353(10) 0.0263(5) Uani 1 1 d . . .
H35A H 0.5077 -0.1697 0.5171 0.032 Uiso 1 1 calc R . .
H35B H 0.4859 -0.3035 0.5479 0.032 Uiso 1 1 calc R . .
C36 C 0.48098(15) -0.1460(2) 0.60656(10) 0.0229(5) Uani 1 1 d . . .
H36A H 0.5474 -0.1487 0.6226 0.027 Uiso 1 1 calc R . .
H36B H 0.4468 -0.1957 0.6343 0.027 Uiso 1 1 calc R . .
N1 N 0.44431(11) 0.04976(17) 0.83016(7) 0.0179(4) Uani 1 1 d . A .
N2 N 0.57837(11) 0.05089(17) 0.69527(7) 0.0168(4) Uani 1 1 d . . .
B1 B 0.53484(17) -0.0528(2) 0.84309(11) 0.0194(5) Uani 1 1 d . . .
B2 B 0.46375(16) 0.0712(2) 0.67254(10) 0.0170(5) Uani 1 1 d . . .

loop_
_atom_site_aniso_label
_atom_site_aniso_U_11
_atom_site_aniso_U_22
_atom_site_aniso_U_33
_atom_site_aniso_U_23
_atom_site_aniso_U_13
_atom_site_aniso_U_12
C1 0.0259(11) 0.0254(12) 0.0151(11) -0.0018(9) 0.0014(9) -0.0002(9)
C2 0.0306(12) 0.0270(13) 0.0201(11) -0.0058(10) 0.0059(10) 0.0007(10)
C3 0.0214(11) 0.0284(13) 0.0288(12) -0.0009(10) 0.0066(9) 0.0048(9)
C4 0.0181(11) 0.0303(13) 0.0176(11) 0.0034(10) -0.0003(8) -0.0008(9)
C5 0.0180(10) 0.0180(11) 0.0160(11) 0.0021(9) 0.0025(8) -0.0059(8)
C6 0.0203(10) 0.0184(11) 0.0154(10) 0.0001(9) 0.0010(8) -0.0015(9)
C7A 0.0202(11) 0.0232(12) 0.0175(11) 0.0038(9) 0.0022(9) 0.0010(9)
C8A 0.0243(11) 0.0237(12) 0.0185(11) 0.0008(9) 0.0002(9) -0.0024(9)
C9A 0.035(2) 0.029(2) 0.020(2) -0.0048(16) 0.0005(16) -0.0138(17)
C10A 0.0318(18) 0.0362(19) 0.0232(17) -0.0044(14) -0.0060(13) -0.0120(15)
C11A 0.0323(18) 0.0381(19) 0.0190(16) 0.0003(14) -0.0068(12) -0.0046(14)
C12A 0.0290(15) 0.0253(16) 0.0143(14) 0.0025(12) -0.0016(12) -0.0040(12)
C7B 0.0202(11) 0.0232(12) 0.0175(11) 0.0038(9) 0.0022(9) 0.0010(9)
C8B 0.0243(11) 0.0237(12) 0.0185(11) 0.0008(9) 0.0002(9) -0.0024(9)
C9B 0.035(2) 0.029(2) 0.020(2) -0.0048(16) 0.0005(16) -0.0138(17)
C10B 0.0318(18) 0.0362(19) 0.0232(17) -0.0044(14) -0.0060(13) -0.0120(15)
C11B 0.0323(18) 0.0381(19) 0.0190(16) 0.0003(14) -0.0068(12) -0.0046(14)
C12B 0.0290(15) 0.0253(16) 0.0143(14) 0.0025(12) -0.0016(12) -0.0040(12)
C13A 0.0405(13) 0.0241(12) 0.0135(11) 0.0004(9) 0.0012(9) -0.0074(10)
C14A 0.021(3) 0.026(2) 0.0174(12) 0.0039(16) -0.001(2) -0.0023(18)
C15A 0.0286(19) 0.037(2) 0.0197(16) 0.0052(14) -0.0005(14) -0.0126(14)
C16A 0.0425(18) 0.0302(19) 0.0204(16) 0.0065(14) 0.0023(14) -0.0153(15)
C17A 0.0327(16) 0.0248(16) 0.0234(15) 0.0081(12) 0.0028(12) -0.0013(13)
C18A 0.0246(14) 0.0206(15) 0.0182(14) 0.0041(12) 0.0011(11) 0.0018(11)
C13B 0.0405(13) 0.0241(12) 0.0135(11) 0.0004(9) 0.0012(9) -0.0074(10)
C14B 0.021(3) 0.026(2) 0.0174(12) 0.0039(16) -0.001(2) -0.0023(18)
C15B 0.0286(19) 0.037(2) 0.0197(16) 0.0052(14) -0.0005(14) -0.0126(14)
C16B 0.0425(18) 0.0302(19) 0.0204(16) 0.0065(14) 0.0023(14) -0.0153(15)
C17B 0.0327(16) 0.0248(16) 0.0234(15) 0.0081(12) 0.0028(12) -0.0013(13)
C18B 0.0246(14) 0.0206(15) 0.0182(14) 0.0041(12) 0.0011(11) 0.0018(11)
C19 0.0268(11) 0.0167(11) 0.0174(11) 0.0023(9) 0.0014(9) 0.0051(9)
C20 0.0231(11) 0.0185(11) 0.0145(10) -0.0036(9) 0.0002(8) 0.0038(9)
C21 0.0241(12) 0.0315(13) 0.0250(12) 0.0035(10) -0.0038(10) 0.0063(10)
C22 0.0176(11) 0.0401(15) 0.0358(14) -0.0034(12) 0.0012(10) 0.0020(10)
C23 0.0235(11) 0.0295(13) 0.0238(12) -0.0029(10) 0.0062(9) -0.0049(10)
C24 0.0237(11) 0.0213(11) 0.0162(10) 0.0003(9) 0.0018(9) -0.0032(9)
C25 0.0208(10) 0.0185(11) 0.0154(10) 0.0028(9) 0.0007(8) -0.0014(9)
C26 0.0224(11) 0.0177(11) 0.0188(11) 0.0011(9) 0.0001(9) -0.0013(9)
C27 0.0275(12) 0.0192(12) 0.0299(12) -0.0033(10) 0.0013(10) -0.0019(9)
C28 0.0369(13) 0.0181(12) 0.0398(14) 0.0030(11) 0.0022(11) 0.0016(10)
C29 0.0384(14) 0.0211(12) 0.0330(13) 0.0109(11) -0.0027(11) -0.0001(10)
C30 0.0329(12) 0.0235(12) 0.0205(12) 0.0042(10) -0.0011(9) -0.0016(10)
C31 0.0199(10) 0.0187(11) 0.0142(10) 0.0024(9) 0.0036(8) -0.0009(9)
C32 0.0218(11) 0.0250(12) 0.0167(10) 0.0002(9) 0.0024(8) -0.0034(9)
C33 0.0254(12) 0.0366(14) 0.0190(11) -0.0030(10) 0.0017(9) -0.0073(10)
C34 0.0390(14) 0.0314(14) 0.0198(11) -0.0079(10) 0.0097(10) -0.0139(11)
C35 0.0385(13) 0.0206(12) 0.0217(11) -0.0020(10) 0.0103(10) -0.0046(10)
C36 0.0310(12) 0.0195(12) 0.0186(11) 0.0014(9) 0.0049(9) 0.0010(9)
N1 0.0198(9) 0.0193(9) 0.0147(9) 0.0005(7) 0.0027(7) -0.0019(7)
N2 0.0187(9) 0.0193(9) 0.0125(8) -0.0004(7) 0.0020(7) 0.0003(7)
B1 0.0241(12) 0.0189(13) 0.0153(12) 0.0026(10) 0.0024(10) 0.0024(10)
B2 0.0168(11) 0.0178(12) 0.0160(12) 0.0028(10) 0.0002(9) 0.0008(9)

loop_
_atom_type_symbol
_atom_type_description
_atom_type_scat_dispersion_real
_atom_type_scat_dispersion_imag
_atom_type_scat_source
C C 0.0033 0.0016 'International Tables Vol C Tables 4.2.6.8 and 6.1.1.4'
H H 0 0 'International Tables Vol C Tables 4.2.6.8 and 6.1.1.4'
B B 0.0013 0.0007 'International Tables Vol C Tables 4.2.6.8 and 6.1.1.4'
N N 0.0061 0.0033 'International Tables Vol C Tables 4.2.6.8 and 6.1.1.4'

loop_
_geom_angle_atom_site_label_1
_geom_angle_atom_site_label_2
_geom_angle_atom_site_label_3
_geom_angle
_geom_angle_site_symmetry_1
_geom_angle_site_symmetry_3
_geom_angle_publ_flag
N1 C1 C2 124.5(2) . . ?
C1 C2 C3 118.2(2) . . ?
C4 C3 C2 118.1(2) . . ?
C3 C4 C5 122.3(2) . . ?
N1 C5 C4 118.87(19) . . ?
N1 C5 C6 123.33(18) . . ?
C4 C5 C6 117.78(18) . . ?
C5 C6 B2 119.91(17) . . ?
C12A C7A C8A 108.7(2) . . ?
C12A C7A B1 120.84(19) . . ?
C8A C7A B1 116.17(17) . . ?
C9A C8A C7A 112.1(2) . . ?
C8A C9A C10A 110.2(3) . . ?
C11A C10A C9A 110.7(3) . . ?
C10A C11A C12A 111.3(3) . . ?
C11A C12A C7A 111.2(2) . . ?
C9B C10B C11B 113.2(7) . . ?
C10B C11B C12B 110.3(6) . . ?
C18A C13A C14A 108.6(3) . . ?
C18A C13A B1 117.7(2) . . ?
C14A C13A B1 114.3(3) . . ?
C15A C14A C13A 112.2(4) . . ?
C16A C15A C14A 112.4(3) . . ?
C15A C16A C17A 111.7(3) . . ?
C16A C17A C18A 111.2(2) . . ?
C13A C18A C17A 113.8(2) . . ?
C16B C15B C14B 110.6(10) . . ?
C15B C16B C17B 112.2(7) . . ?
C16B C17B C18B 111.0(7) . . ?
C20 C19 B1 121.85(18) . . ?
N2 C20 C21 118.77(19) . . ?
N2 C20 C19 122.92(18) . . ?
C21 C20 C19 118.30(19) . . ?
C22 C21 C20 122.2(2) . . ?
C21 C22 C23 118.2(2) . . ?
C24 C23 C22 118.3(2) . . ?
N2 C24 C23 124.3(2) . . ?
C26 C25 C30 107.34(17) . . ?
C26 C25 B2 114.71(16) . . ?
C30 C25 B2 121.52(17) . . ?
C27 C26 C25 112.82(17) . . ?
C28 C27 C26 111.16(19) . . ?
C29 C28 C27 110.99(19) . . ?
C28 C29 C30 111.64(19) . . ?
C29 C30 C25 111.25(18) . . ?
C32 C31 C36 108.38(17) . . ?
C32 C31 B2 114.13(16) . . ?
C36 C31 B2 114.07(16) . . ?
C33 C32 C31 113.42(17) . . ?
C34 C33 C32 110.83(18) . . ?
C35 C34 C33 110.90(18) . . ?
C34 C35 C36 111.65(18) . . ?
C35 C36 C31 113.39(17) . . ?
C1 N1 C5 118.04(18) . . ?
C1 N1 B1 112.76(16) . . ?
C5 N1 B1 128.73(17) . . ?
C24 N2 C20 118.13(17) . . ?
C24 N2 B2 111.55(16) . . ?
C20 N2 B2 130.10(17) . . ?
C13A B1 C7A 113.66(17) . . ?
C13A B1 N1 103.31(17) . . ?
C7A B1 N1 109.00(17) . . ?
C13A B1 C19 108.01(18) . . ?
C7A B1 C19 108.61(17) . . ?
N1 B1 C19 114.30(16) . . ?
C31 B2 C25 115.39(16) . . ?
C31 B2 C6 109.00(17) . . ?
C25 B2 C6 107.11(17) . . ?
C31 B2 N2 103.69(15) . . ?
C25 B2 N2 108.15(16) . . ?
C6 B2 N2 113.69(16) . . ?

loop_
_geom_bond_atom_site_label_1
_geom_bond_atom_site_label_2
_geom_bond_distance
_geom_bond_site_symmetry_2
_geom_bond_publ_flag
C1 N1 1.357(3) . ?
C1 C2 1.369(3) . ?
C2 C3 1.383(3) . ?
C3 C4 1.373(3) . ?
C4 C5 1.403(3) . ?
C5 N1 1.361(3) . ?
C5 C6 1.487(3) . ?
C6 B2 1.661(3) . ?
C7A C12A 1.529(3) . ?
C7A C8A 1.545(3) . ?
C7A B1 1.652(3) . ?
C8A C9A 1.502(4) . ?
C9A C10A 1.544(5) . ?
C10A C11A 1.520(5) . ?
C11A C12A 1.527(4) . ?
C9B C10B 1.463(13) . ?
C10B C11B 1.529(11) . ?
C11B C12B 1.540(10) . ?
C13A C18A 1.475(4) . ?
C13A C14A 1.586(6) . ?
C13A B1 1.641(3) . ?
C14A C15A 1.522(7) . ?
C15A C16A 1.516(5) . ?
C16A C17A 1.522(4) . ?
C17A C18A 1.534(4) . ?
C14B C15B 1.54(2) . ?
C15B C16B 1.505(12) . ?
C16B C17B 1.511(11) . ?
C17B C18B 1.527(11) . ?
C19 C20 1.488(3) . ?
C19 B1 1.665(3) . ?
C20 N2 1.361(3) . ?
C20 C21 1.400(3) . ?
C21 C22 1.366(3) . ?
C22 C23 1.385(3) . ?
C23 C24 1.359(3) . ?
C24 N2 1.358(3) . ?
C25 C26 1.541(3) . ?
C25 C30 1.545(3) . ?
C25 B2 1.660(3) . ?
C26 C27 1.526(3) . ?
C27 C28 1.523(3) . ?
C28 C29 1.523(3) . ?
C29 C30 1.534(3) . ?
C31 C32 1.535(3) . ?
C31 C36 1.537(3) . ?
C31 B2 1.647(3) . ?
C32 C33 1.529(3) . ?
C33 C34 1.521(3) . ?
C34 C35 1.517(3) . ?
C35 C36 1.529(3) . ?
N1 B1 1.659(3) . ?
N2 B2 1.664(3) . ?
